data_4030205
loop_
_publ_author_name
'Freudenberg, Jan'
'Uptmoor, Andrea C.'
'Rominger, Frank'
'Bunz, Uwe H. F.'

_publ_section_title
;
 Photolability of per-arylated butadienes: en route to
 dihydronaphthalenes.
;
_journal_issue 23
_journal_name_full 'The Journal of organic chemistry'
_journal_page_first 11787
_journal_page_last 11791
_journal_paper_doi 10.1021/jo502293q
_journal_volume 79
_journal_year 2014
_chemical_formula_sum 'C46 H42'
_chemical_formula_weight 594.80
_chemical_name_common '2a in manuscript'
_chemical_name_systematic
; 
 ? 
;
_space_group_IT_number 14
_symmetry_cell_setting monoclinic
_symmetry_space_group_name_Hall '-P 2ybc'
_symmetry_space_group_name_H-M 'P 1 21/c 1'
_atom_sites_solution_hydrogens geom
_atom_sites_solution_primary direct
_atom_sites_solution_secondary difmap
_audit_creation_method SHELXL-97
_cell_angle_alpha 90.00
_cell_angle_beta 111.209(1)
_cell_angle_gamma 90.00
_cell_formula_units_Z 4
_cell_length_a 14.6419(6)
_cell_length_b 15.1640(6)
_cell_length_c 17.0369(7)
_cell_measurement_reflns_used 6225
_cell_measurement_temperature 200(2)
_cell_measurement_theta_max 21.41
_cell_measurement_theta_min 2.46
_cell_volume 3526.5(2)
_computing_cell_refinement 'Bruker SAINT'
_computing_data_collection 'Bruker APEX2'
_computing_data_reduction 'Bruker SAINT'
_computing_molecular_graphics 'Bruker SHELXTL'
_computing_publication_material 'Bruker SHELXTL'
_computing_structure_refinement 'SHELXL-97 (Sheldrick, 2008)'
_computing_structure_solution 'SHELXS-97 (Sheldrick, 2008)'
_diffrn_ambient_temperature 200(2)
_diffrn_measured_fraction_theta_full 0.999
_diffrn_measured_fraction_theta_max 0.999
_diffrn_measurement_device_type 'Bruker APEX-II Quazar'
_diffrn_measurement_method '\f and \w scans'
_diffrn_radiation_monochromator graphite
_diffrn_radiation_source 'fine-focus sealed tube'
_diffrn_radiation_type MoK\a
_diffrn_radiation_wavelength 0.71073
_diffrn_reflns_av_R_equivalents 0.0593
_diffrn_reflns_av_sigmaI/netI 0.0477
_diffrn_reflns_limit_h_max 16
_diffrn_reflns_limit_h_min -16
_diffrn_reflns_limit_k_max 17
_diffrn_reflns_limit_k_min -17
_diffrn_reflns_limit_l_max 19
_diffrn_reflns_limit_l_min -19
_diffrn_reflns_number 34886
_diffrn_reflns_theta_full 24.11
_diffrn_reflns_theta_max 24.11
_diffrn_reflns_theta_min 1.49
_exptl_absorpt_coefficient_mu 0.063
_exptl_absorpt_correction_T_max 0.9906
_exptl_absorpt_correction_T_min 0.9881
_exptl_absorpt_correction_type multi-scan
_exptl_absorpt_process_details
;
Sheldrick, G. M. (2008). <i>SADABS</i>. University of G\"ottingen, Germany.
;
_exptl_crystal_colour yellow
_exptl_crystal_density_diffrn 1.120
_exptl_crystal_density_method 'not measured'
_exptl_crystal_description polyhedron
_exptl_crystal_F_000 1272
_exptl_crystal_size_max 0.19
_exptl_crystal_size_mid 0.17
_exptl_crystal_size_min 0.15
_refine_diff_density_max 0.165
_refine_diff_density_min -0.192
_refine_diff_density_rms 0.038
_refine_ls_extinction_method none
_refine_ls_goodness_of_fit_ref 1.016
_refine_ls_hydrogen_treatment constr
_refine_ls_matrix_type full
_refine_ls_number_parameters 427
_refine_ls_number_reflns 5605
_refine_ls_number_restraints 0
_refine_ls_restrained_S_all 1.016
_refine_ls_R_factor_all 0.0838
_refine_ls_R_factor_gt 0.0497
_refine_ls_shift/su_max 0.000
_refine_ls_shift/su_mean 0.000
_refine_ls_structure_factor_coef Fsqd
_refine_ls_weighting_details 'calc w=1/[\s^2^(Fo^2^)+(0.0471P)^2^+1.6619P] where P=(Fo^2^+2Fc^2^)/3'
_refine_ls_weighting_scheme calc
_refine_ls_wR_factor_gt 0.1120
_refine_ls_wR_factor_ref 0.1290
_reflns_number_gt 3802
_reflns_number_total 5605
_reflns_threshold_expression >2sigma(I)
_cod_data_source_file jo502293q_si_001.cif
_cod_data_source_block jaf5
_cod_depositor_comments
;
The following automatic conversions were performed:

'_symmetry_cell_setting' value 'Monoclinic' changed to 'monoclinic'
according to
/home/saulius/struct/COD-crude-data--automatic-downloads/rss-feeds/ACS/lib/dictionaries/cif_core.dic
dictionary named 'cif_core.dic' version 2.4.2 from 2011-04-26.

Automatic conversion script
Id: cif_fix_values 2935 2014-11-11 08:27:57Z andrius 

 Adding full bibliography for 4030204--4030209.cif.
;
_cod_original_sg_symbol_H-M P2(1)/c
_cod_database_code 4030205

loop_
_symmetry_equiv_pos_as_xyz
'x, y, z'
'-x, y+1/2, -z+1/2'
'-x, -y, -z'
'x, -y-1/2, z-1/2'

loop_
_atom_site_label
_atom_site_type_symbol
_atom_site_fract_x
_atom_site_fract_y
_atom_site_fract_z
_atom_site_U_iso_or_equiv
_atom_site_adp_type
_atom_site_occupancy
_atom_site_symmetry_multiplicity
_atom_site_calc_flag
_atom_site_refinement_flags
C1 C 0.31951(16) 0.43451(14) 0.19191(14) 0.0312(5) Uani 1 1 d .
C2 C 0.27795(16) 0.46178(14) 0.11089(14) 0.0312(5) Uani 1 1 d .
C3 C 0.26162(16) 0.55673(14) 0.08620(13) 0.0305(5) Uani 1 1 d .
C4 C 0.21228(16) 0.61427(14) 0.11753(14) 0.0333(6) Uani 1 1 d .
C11 C 0.31796(17) 0.34048(14) 0.21831(14) 0.0332(6) Uani 1 1 d .
C12 C 0.39971(17) 0.30265(15) 0.27872(14) 0.0380(6) Uani 1 1 d .
H12 H 0.4586 0.3357 0.3007 0.046 Uiso 1 1 calc R
C13 C 0.39703(19) 0.21810(16) 0.30733(15) 0.0430(6) Uani 1 1 d .
H13 H 0.4543 0.1942 0.3486 0.052 Uiso 1 1 calc R
C14 C 0.3134(2) 0.16733(16) 0.27752(17) 0.0465(7) Uani 1 1 d .
C15 C 0.2321(2) 0.20439(16) 0.21709(17) 0.0520(7) Uani 1 1 d .
H15 H 0.1735 0.1708 0.1950 0.062 Uiso 1 1 calc R
C16 C 0.23382(18) 0.28955(16) 0.18775(16) 0.0443(6) Uani 1 1 d .
H16 H 0.1766 0.3132 0.1462 0.053 Uiso 1 1 calc R
C18 C 0.3094(2) 0.07586(17) 0.3108(2) 0.0688(9) Uani 1 1 d .
H18A H 0.2737 0.0775 0.3496 0.103 Uiso 0.59(3) 1 calc PR
H18B H 0.3761 0.0544 0.3407 0.103 Uiso 0.59(3) 1 calc PR
H18C H 0.2757 0.0362 0.2638 0.103 Uiso 0.59(3) 1 calc PR
H18D H 0.3433 0.0346 0.2864 0.103 Uiso 0.41(3) 1 calc PR
H18E H 0.2409 0.0577 0.2954 0.103 Uiso 0.41(3) 1 calc PR
H18F H 0.3413 0.0759 0.3723 0.103 Uiso 0.41(3) 1 calc PR
C21 C 0.24181(16) 0.39842(14) 0.03952(14) 0.0311(5) Uani 1 1 d .
C22 C 0.15053(17) 0.41022(15) -0.02373(14) 0.0349(6) Uani 1 1 d .
H22 H 0.1146 0.4625 -0.0244 0.042 Uiso 1 1 calc R
C23 C 0.11120(18) 0.34765(15) -0.08546(15) 0.0396(6) Uani 1 1 d .
H23 H 0.0482 0.3575 -0.1271 0.048 Uiso 1 1 calc R
C24 C 0.16063(19) 0.27139(16) -0.08834(16) 0.0438(6) Uani 1 1 d .
C25 C 0.2540(2) 0.26161(16) -0.02864(17) 0.0494(7) Uani 1 1 d .
H25 H 0.2913 0.2110 -0.0306 0.059 Uiso 1 1 calc R
C26 C 0.29411(18) 0.32370(16) 0.03373(16) 0.0421(6) Uani 1 1 d .
H26 H 0.3586 0.3152 0.0734 0.050 Uiso 1 1 calc R
C28 C 0.1152(2) 0.20058(19) -0.15261(19) 0.0655(8) Uani 1 1 d .
H28A H 0.1481 0.1990 -0.1935 0.098 Uiso 0.49(3) 1 calc PR
H28B H 0.0455 0.2134 -0.1819 0.098 Uiso 0.49(3) 1 calc PR
H28C H 0.1225 0.1433 -0.1243 0.098 Uiso 0.49(3) 1 calc PR
H28D H 0.0626 0.1715 -0.1396 0.098 Uiso 0.51(3) 1 calc PR
H28E H 0.1652 0.1571 -0.1512 0.098 Uiso 0.51(3) 1 calc PR
H28F H 0.0882 0.2271 -0.2088 0.098 Uiso 0.51(3) 1 calc PR
C31 C 0.29843(17) 0.58431(14) 0.01882(14) 0.0318(5) Uani 1 1 d .
C32 C 0.23597(19) 0.62040(15) -0.05664(14) 0.0410(6) Uani 1 1 d .
H32 H 0.1689 0.6295 -0.0650 0.049 Uiso 1 1 calc R
C33 C 0.2705(2) 0.64313(15) -0.11952(15) 0.0460(7) Uani 1 1 d .
H33 H 0.2262 0.6666 -0.1709 0.055 Uiso 1 1 calc R
C34 C 0.3681(2) 0.63243(15) -0.10937(15) 0.0429(6) Uani 1 1 d .
C35 C 0.42974(19) 0.59675(15) -0.03438(15) 0.0410(6) Uani 1 1 d .
H35 H 0.4972 0.5894 -0.0253 0.049 Uiso 1 1 calc R
C36 C 0.39522(18) 0.57153(14) 0.02776(14) 0.0365(6) Uani 1 1 d .
H36 H 0.4389 0.5449 0.0777 0.044 Uiso 1 1 calc R
C38 C 0.4045(2) 0.65606(19) -0.17888(17) 0.0648(8) Uani 1 1 d .
H38A H 0.3593 0.6325 -0.2324 0.097 Uiso 0.66(3) 1 calc PR
H38B H 0.4698 0.6307 -0.1666 0.097 Uiso 0.66(3) 1 calc PR
H38C H 0.4080 0.7204 -0.1829 0.097 Uiso 0.66(3) 1 calc PR
H38D H 0.4654 0.6899 -0.1555 0.097 Uiso 0.34(3) 1 calc PR
H38E H 0.3550 0.6917 -0.2213 0.097 Uiso 0.34(3) 1 calc PR
H38F H 0.4167 0.6020 -0.2051 0.097 Uiso 0.34(3) 1 calc PR
C41 C 0.20977(18) 0.71071(15) 0.09864(14) 0.0361(6) Uani 1 1 d .
C42 C 0.1224(2) 0.75775(16) 0.07166(17) 0.0492(7) Uani 1 1 d .
H42 H 0.0628 0.7279 0.0640 0.059 Uiso 1 1 calc R
C43 C 0.1209(2) 0.84729(18) 0.05583(18) 0.0574(8) Uani 1 1 d .
H43 H 0.0600 0.8776 0.0369 0.069 Uiso 1 1 calc R
C44 C 0.2060(2) 0.89392(16) 0.06694(17) 0.0529(7) Uani 1 1 d .
C45 C 0.2924(2) 0.84717(16) 0.09345(16) 0.0481(7) Uani 1 1 d .
H45 H 0.3519 0.8771 0.1009 0.058 Uiso 1 1 calc R
C46 C 0.29478(19) 0.75774(15) 0.10955(15) 0.0414(6) Uani 1 1 d .
H46 H 0.3559 0.7278 0.1285 0.050 Uiso 1 1 calc R
C48 C 0.2050(3) 0.99235(18) 0.0507(2) 0.0805(10) Uani 1 1 d .
H48A H 0.2020 1.0026 -0.0070 0.121 Uiso 0.69(4) 1 calc PR
H48B H 0.2648 1.0191 0.0905 0.121 Uiso 0.69(4) 1 calc PR
H48C H 0.1476 1.0189 0.0581 0.121 Uiso 0.69(4) 1 calc PR
H48D H 0.2076 1.0244 0.1014 0.121 Uiso 0.31(4) 1 calc PR
H48E H 0.1448 1.0080 0.0039 0.121 Uiso 0.31(4) 1 calc PR
H48F H 0.2620 1.0082 0.0364 0.121 Uiso 0.31(4) 1 calc PR
C51 C 0.15896(17) 0.58742(15) 0.17358(14) 0.0349(6) Uani 1 1 d .
C52 C 0.16426(19) 0.63934(17) 0.24242(15) 0.0452(6) Uani 1 1 d .
H52 H 0.2043 0.6906 0.2545 0.054 Uiso 1 1 calc R
C53 C 0.1126(2) 0.61809(18) 0.29387(16) 0.0516(7) Uani 1 1 d .
H53 H 0.1180 0.6547 0.3406 0.062 Uiso 1 1 calc R
C54 C 0.05356(19) 0.54448(19) 0.27800(17) 0.0492(7) Uani 1 1 d .
C55 C 0.04848(18) 0.49175(17) 0.21013(17) 0.0464(7) Uani 1 1 d .
H55 H 0.0091 0.4401 0.1988 0.056 Uiso 1 1 calc R
C56 C 0.09976(17) 0.51285(15) 0.15838(15) 0.0390(6) Uani 1 1 d .
H56 H 0.0944 0.4759 0.1119 0.047 Uiso 1 1 calc R
C58 C -0.0078(2) 0.5233(2) 0.3305(2) 0.0723(10) Uani 1 1 d .
H58A H -0.0266 0.4610 0.3235 0.109 Uiso 0.39(3) 1 calc PR
H58B H -0.0668 0.5601 0.3120 0.109 Uiso 0.39(3) 1 calc PR
H58C H 0.0303 0.5353 0.3899 0.109 Uiso 0.39(3) 1 calc PR
H58D H -0.0155 0.5766 0.3601 0.109 Uiso 0.61(3) 1 calc PR
H58E H 0.0248 0.4775 0.3716 0.109 Uiso 0.61(3) 1 calc PR
H58F H -0.0724 0.5023 0.2937 0.109 Uiso 0.61(3) 1 calc PR
C61 C 0.36484(16) 0.49504(14) 0.26439(14) 0.0311(5) Uani 1 1 d .
C62 C 0.43936(17) 0.55349(15) 0.26908(15) 0.0394(6) Uani 1 1 d .
H62 H 0.4621 0.5573 0.2235 0.047 Uiso 1 1 calc R
C63 C 0.48132(18) 0.60655(16) 0.33931(15) 0.0444(6) Uani 1 1 d .
H63 H 0.5329 0.6455 0.3411 0.053 Uiso 1 1 calc R
C64 C 0.45007(17) 0.60426(15) 0.40666(14) 0.0389(6) Uani 1 1 d .
C65 C 0.37626(18) 0.54569(16) 0.40215(15) 0.0437(6) Uani 1 1 d .
H65 H 0.3534 0.5423 0.4477 0.052 Uiso 1 1 calc R
C66 C 0.33489(18) 0.49197(16) 0.33318(15) 0.0401(6) Uani 1 1 d .
H66 H 0.2848 0.4519 0.3325 0.048 Uiso 1 1 calc R
C68 C 0.4934(2) 0.66246(18) 0.48285(16) 0.0572(8) Uani 1 1 d .
H68A H 0.4406 0.6879 0.4982 0.086 Uiso 0.80(3) 1 calc PR
H68B H 0.5311 0.7100 0.4700 0.086 Uiso 0.80(3) 1 calc PR
H68C H 0.5366 0.6274 0.5300 0.086 Uiso 0.80(3) 1 calc PR
H68D H 0.5650 0.6623 0.5006 0.086 Uiso 0.20(3) 1 calc PR
H68E H 0.4744 0.6402 0.5288 0.086 Uiso 0.20(3) 1 calc PR
H68F H 0.4690 0.7228 0.4688 0.086 Uiso 0.20(3) 1 calc PR

loop_
_atom_site_aniso_label
_atom_site_aniso_U_11
_atom_site_aniso_U_22
_atom_site_aniso_U_33
_atom_site_aniso_U_23
_atom_site_aniso_U_13
_atom_site_aniso_U_12
C1 0.0332(13) 0.0279(12) 0.0337(13) 0.0029(11) 0.0135(11) 0.0022(10)
C2 0.0366(13) 0.0268(12) 0.0319(13) 0.0004(10) 0.0144(11) 0.0007(10)
C3 0.0332(13) 0.0282(12) 0.0270(12) -0.0002(10) 0.0072(10) 0.0005(10)
C4 0.0376(14) 0.0311(13) 0.0292(13) 0.0022(10) 0.0096(11) 0.0003(11)
C11 0.0394(14) 0.0276(12) 0.0320(13) 0.0002(11) 0.0121(11) 0.0000(11)
C12 0.0385(14) 0.0379(14) 0.0341(14) 0.0040(12) 0.0089(11) -0.0001(11)
C13 0.0495(16) 0.0365(14) 0.0375(14) 0.0075(12) 0.0093(12) 0.0092(13)
C14 0.0586(18) 0.0314(14) 0.0503(17) 0.0100(13) 0.0206(14) 0.0050(13)
C15 0.0504(17) 0.0355(15) 0.0648(19) 0.0072(14) 0.0144(15) -0.0097(13)
C16 0.0413(15) 0.0338(14) 0.0514(16) 0.0101(12) 0.0090(13) 0.0011(12)
C18 0.084(2) 0.0379(16) 0.080(2) 0.0220(16) 0.0242(18) 0.0038(15)
C21 0.0354(14) 0.0266(12) 0.0314(13) 0.0020(10) 0.0124(11) 0.0001(10)
C22 0.0425(15) 0.0273(12) 0.0329(13) -0.0001(11) 0.0111(11) 0.0024(11)
C23 0.0432(15) 0.0370(14) 0.0352(14) -0.0003(12) 0.0101(12) -0.0008(12)
C24 0.0491(16) 0.0409(15) 0.0444(16) -0.0109(13) 0.0205(13) -0.0075(13)
C25 0.0528(18) 0.0332(14) 0.0643(19) -0.0126(13) 0.0239(15) 0.0070(13)
C26 0.0386(15) 0.0385(14) 0.0455(15) -0.0059(12) 0.0110(12) 0.0056(12)
C28 0.075(2) 0.0538(18) 0.068(2) -0.0269(16) 0.0260(17) -0.0130(16)
C31 0.0443(15) 0.0228(12) 0.0270(13) -0.0015(10) 0.0113(11) 0.0020(10)
C32 0.0504(16) 0.0348(14) 0.0354(14) 0.0024(12) 0.0125(12) 0.0028(12)
C33 0.072(2) 0.0334(14) 0.0285(14) 0.0075(11) 0.0139(13) 0.0036(13)
C34 0.0682(19) 0.0271(13) 0.0374(15) -0.0044(11) 0.0237(14) -0.0074(13)
C35 0.0514(16) 0.0375(14) 0.0402(15) -0.0016(12) 0.0238(13) -0.0030(12)
C36 0.0471(16) 0.0315(13) 0.0308(13) 0.0020(11) 0.0141(12) 0.0021(11)
C38 0.100(2) 0.0584(19) 0.0471(17) 0.0047(15) 0.0401(17) -0.0100(17)
C41 0.0497(16) 0.0296(13) 0.0322(13) 0.0000(11) 0.0186(12) 0.0042(12)
C42 0.0552(17) 0.0385(15) 0.0608(18) 0.0089(13) 0.0292(15) 0.0091(13)
C43 0.066(2) 0.0432(16) 0.072(2) 0.0135(15) 0.0364(17) 0.0225(15)
C44 0.086(2) 0.0313(14) 0.0505(17) 0.0038(13) 0.0355(16) 0.0099(15)
C45 0.0670(19) 0.0344(15) 0.0461(16) -0.0031(13) 0.0242(14) -0.0067(14)
C46 0.0514(16) 0.0324(14) 0.0399(15) -0.0022(11) 0.0160(13) 0.0031(12)
C48 0.124(3) 0.0363(17) 0.092(3) 0.0105(17) 0.052(2) 0.0108(18)
C51 0.0407(14) 0.0324(13) 0.0324(13) 0.0056(11) 0.0143(11) 0.0073(11)
C52 0.0576(17) 0.0419(15) 0.0408(15) -0.0013(13) 0.0235(13) 0.0032(13)
C53 0.0676(19) 0.0528(17) 0.0403(16) 0.0030(13) 0.0265(14) 0.0150(15)
C54 0.0513(17) 0.0541(18) 0.0488(17) 0.0204(14) 0.0259(14) 0.0196(14)
C55 0.0456(16) 0.0407(15) 0.0548(17) 0.0148(14) 0.0205(14) 0.0074(12)
C56 0.0431(15) 0.0351(14) 0.0404(15) 0.0056(12) 0.0170(12) 0.0060(12)
C58 0.078(2) 0.082(2) 0.077(2) 0.0284(18) 0.0526(19) 0.0272(18)
C61 0.0352(13) 0.0271(12) 0.0288(13) 0.0027(10) 0.0090(11) 0.0007(10)
C62 0.0456(15) 0.0386(14) 0.0349(14) 0.0021(12) 0.0158(12) -0.0042(12)
C63 0.0478(16) 0.0411(15) 0.0411(16) -0.0025(12) 0.0122(13) -0.0126(12)
C64 0.0436(15) 0.0353(14) 0.0317(14) 0.0012(11) 0.0061(12) -0.0024(12)
C65 0.0537(16) 0.0473(15) 0.0319(14) -0.0012(12) 0.0177(13) -0.0050(13)
C66 0.0442(15) 0.0394(14) 0.0384(15) -0.0001(12) 0.0170(12) -0.0089(12)
C68 0.0696(19) 0.0505(17) 0.0425(16) -0.0109(14) 0.0094(14) -0.0106(15)

loop_
_atom_type_symbol
_atom_type_description
_atom_type_scat_dispersion_real
_atom_type_scat_dispersion_imag
_atom_type_scat_source
C C 0.0033 0.0016 'International Tables Vol C Tables 4.2.6.8 and 6.1.1.4'
H H 0.0000 0.0000 'International Tables Vol C Tables 4.2.6.8 and 6.1.1.4'

loop_
_geom_angle_atom_site_label_1
_geom_angle_atom_site_label_2
_geom_angle_atom_site_label_3
_geom_angle
C2 C1 C61 123.9(2)
C2 C1 C11 123.1(2)
C61 C1 C11 112.87(18)
C1 C2 C21 122.1(2)
C1 C2 C3 123.2(2)
C21 C2 C3 114.73(18)
C4 C3 C31 120.86(19)
C4 C3 C2 124.2(2)
C31 C3 C2 114.87(18)
C3 C4 C51 123.5(2)
C3 C4 C41 121.2(2)
C51 C4 C41 115.26(19)
C16 C11 C12 117.3(2)
C16 C11 C1 121.7(2)
C12 C11 C1 120.9(2)
C13 C12 C11 121.3(2)
C13 C12 H12 119.4
C11 C12 H12 119.4
C12 C13 C14 121.6(2)
C12 C13 H13 119.2
C14 C13 H13 119.2
C13 C14 C15 117.3(2)
C13 C14 C18 121.7(2)
C15 C14 C18 121.0(2)
C14 C15 C16 121.6(2)
C14 C15 H15 119.2
C16 C15 H15 119.2
C11 C16 C15 120.8(2)
C11 C16 H16 119.6
C15 C16 H16 119.6
C14 C18 H18A 109.5
C14 C18 H18B 109.5
H18A C18 H18B 109.5
C14 C18 H18C 109.5
H18A C18 H18C 109.5
H18B C18 H18C 109.5
C14 C18 H18D 109.5
H18A C18 H18D 141.1
H18B C18 H18D 56.3
H18C C18 H18D 56.3
C14 C18 H18E 109.5
H18A C18 H18E 56.3
H18B C18 H18E 141.1
H18C C18 H18E 56.3
H18D C18 H18E 109.5
C14 C18 H18F 109.5
H18A C18 H18F 56.3
H18B C18 H18F 56.3
H18C C18 H18F 141.1
H18D C18 H18F 109.5
H18E C18 H18F 109.5
C26 C21 C22 116.7(2)
C26 C21 C2 122.8(2)
C22 C21 C2 120.49(19)
C23 C22 C21 121.4(2)
C23 C22 H22 119.3
C21 C22 H22 119.3
C24 C23 C22 121.8(2)
C24 C23 H23 119.1
C22 C23 H23 119.1
C23 C24 C25 117.1(2)
C23 C24 C28 121.8(2)
C25 C24 C28 121.1(2)
C26 C25 C24 121.6(2)
C26 C25 H25 119.2
C24 C25 H25 119.2
C25 C26 C21 121.2(2)
C25 C26 H26 119.4
C21 C26 H26 119.4
C24 C28 H28A 109.5
C24 C28 H28B 109.5
H28A C28 H28B 109.5
C24 C28 H28C 109.5
H28A C28 H28C 109.5
H28B C28 H28C 109.5
C24 C28 H28D 109.5
H28A C28 H28D 141.1
H28B C28 H28D 56.3
H28C C28 H28D 56.3
C24 C28 H28E 109.5
H28A C28 H28E 56.3
H28B C28 H28E 141.1
H28C C28 H28E 56.3
H28D C28 H28E 109.5
C24 C28 H28F 109.5
H28A C28 H28F 56.3
H28B C28 H28F 56.3
H28C C28 H28F 141.1
H28D C28 H28F 109.5
H28E C28 H28F 109.5
C36 C31 C32 117.5(2)
C36 C31 C3 121.1(2)
C32 C31 C3 121.4(2)
C33 C32 C31 120.7(2)
C33 C32 H32 119.6
C31 C32 H32 119.6
C32 C33 C34 121.6(2)
C32 C33 H33 119.2
C34 C33 H33 119.2
C35 C34 C33 117.4(2)
C35 C34 C38 121.5(3)
C33 C34 C38 121.1(2)
C34 C35 C36 121.3(2)
C34 C35 H35 119.3
C36 C35 H35 119.3
C35 C36 C31 121.4(2)
C35 C36 H36 119.3
C31 C36 H36 119.3
C34 C38 H38A 109.5
C34 C38 H38B 109.5
H38A C38 H38B 109.5
C34 C38 H38C 109.5
H38A C38 H38C 109.5
H38B C38 H38C 109.5
C34 C38 H38D 109.5
H38A C38 H38D 141.1
H38B C38 H38D 56.3
H38C C38 H38D 56.3
C34 C38 H38E 109.5
H38A C38 H38E 56.3
H38B C38 H38E 141.1
H38C C38 H38E 56.3
H38D C38 H38E 109.5
C34 C38 H38F 109.5
H38A C38 H38F 56.3
H38B C38 H38F 56.3
H38C C38 H38F 141.1
H38D C38 H38F 109.5
H38E C38 H38F 109.5
C46 C41 C42 117.0(2)
C46 C41 C4 121.5(2)
C42 C41 C4 121.4(2)
C43 C42 C41 121.1(3)
C43 C42 H42 119.5
C41 C42 H42 119.5
C42 C43 C44 121.7(3)
C42 C43 H43 119.2
C44 C43 H43 119.2
C45 C44 C43 117.2(2)
C45 C44 C48 120.9(3)
C43 C44 C48 121.9(3)
C44 C45 C46 121.7(3)
C44 C45 H45 119.2
C46 C45 H45 119.2
C45 C46 C41 121.4(2)
C45 C46 H46 119.3
C41 C46 H46 119.3
C44 C48 H48A 109.5
C44 C48 H48B 109.5
H48A C48 H48B 109.5
C44 C48 H48C 109.5
H48A C48 H48C 109.5
H48B C48 H48C 109.5
C44 C48 H48D 109.5
H48A C48 H48D 141.1
H48B C48 H48D 56.3
H48C C48 H48D 56.3
C44 C48 H48E 109.5
H48A C48 H48E 56.3
H48B C48 H48E 141.1
H48C C48 H48E 56.3
H48D C48 H48E 109.5
C44 C48 H48F 109.5
H48A C48 H48F 56.3
H48B C48 H48F 56.3
H48C C48 H48F 141.1
H48D C48 H48F 109.5
H48E C48 H48F 109.5
C56 C51 C52 117.3(2)
C56 C51 C4 122.5(2)
C52 C51 C4 120.2(2)
C53 C52 C51 121.6(2)
C53 C52 H52 119.2
C51 C52 H52 119.2
C54 C53 C52 120.7(2)
C54 C53 H53 119.6
C52 C53 H53 119.6
C53 C54 C55 118.2(2)
C53 C54 C58 121.4(3)
C55 C54 C58 120.4(3)
C54 C55 C56 121.3(2)
C54 C55 H55 119.4
C56 C55 H55 119.4
C55 C56 C51 120.9(2)
C55 C56 H56 119.5
C51 C56 H56 119.5
C54 C58 H58A 109.5
C54 C58 H58B 109.5
H58A C58 H58B 109.5
C54 C58 H58C 109.5
H58A C58 H58C 109.5
H58B C58 H58C 109.5
C54 C58 H58D 109.5
H58A C58 H58D 141.1
H58B C58 H58D 56.3
H58C C58 H58D 56.3
C54 C58 H58E 109.5
H58A C58 H58E 56.3
H58B C58 H58E 141.1
H58C C58 H58E 56.3
H58D C58 H58E 109.5
C54 C58 H58F 109.5
H58A C58 H58F 56.3
H58B C58 H58F 56.3
H58C C58 H58F 141.1
H58D C58 H58F 109.5
H58E C58 H58F 109.5
C62 C61 C66 117.0(2)
C62 C61 C1 123.2(2)
C66 C61 C1 119.7(2)
C61 C62 C63 121.0(2)
C61 C62 H62 119.5
C63 C62 H62 119.5
C64 C63 C62 121.7(2)
C64 C63 H63 119.1
C62 C63 H63 119.1
C65 C64 C63 117.3(2)
C65 C64 C68 120.2(2)
C63 C64 C68 122.6(2)
C66 C65 C64 121.5(2)
C66 C65 H65 119.3
C64 C65 H65 119.3
C65 C66 C61 121.5(2)
C65 C66 H66 119.2
C61 C66 H66 119.2
C64 C68 H68A 109.5
C64 C68 H68B 109.5
H68A C68 H68B 109.5
C64 C68 H68C 109.5
H68A C68 H68C 109.5
H68B C68 H68C 109.5
C64 C68 H68D 109.5
H68A C68 H68D 141.1
H68B C68 H68D 56.3
H68C C68 H68D 56.3
C64 C68 H68E 109.5
H68A C68 H68E 56.3
H68B C68 H68E 141.1
H68C C68 H68E 56.3
H68D C68 H68E 109.5
C64 C68 H68F 109.5
H68A C68 H68F 56.3
H68B C68 H68F 56.3
H68C C68 H68F 141.1
H68D C68 H68F 109.5
H68E C68 H68F 109.5

loop_
_geom_bond_atom_site_label_1
_geom_bond_atom_site_label_2
_geom_bond_distance
C1 C2 1.356(3)
C1 C61 1.488(3)
C1 C11 1.498(3)
C2 C21 1.489(3)
C2 C3 1.495(3)
C3 C4 1.359(3)
C3 C31 1.494(3)
C4 C51 1.492(3)
C4 C41 1.495(3)
C11 C16 1.386(3)
C11 C12 1.389(3)
C12 C13 1.377(3)
C12 H12 0.9500
C13 C14 1.379(3)
C13 H13 0.9500
C14 C15 1.380(3)
C14 C18 1.508(3)
C15 C16 1.388(3)
C15 H15 0.9500
C16 H16 0.9500
C18 H18A 0.9800
C18 H18B 0.9800
C18 H18C 0.9800
C18 H18D 0.9800
C18 H18E 0.9800
C18 H18F 0.9800
C21 C26 1.391(3)
C21 C22 1.392(3)
C22 C23 1.378(3)
C22 H22 0.9500
C23 C24 1.375(3)
C23 H23 0.9500
C24 C25 1.385(4)
C24 C28 1.506(3)
C25 C26 1.382(3)
C25 H25 0.9500
C26 H26 0.9500
C28 H28A 0.9800
C28 H28B 0.9800
C28 H28C 0.9800
C28 H28D 0.9800
C28 H28E 0.9800
C28 H28F 0.9800
C31 C36 1.383(3)
C31 C32 1.392(3)
C32 C33 1.383(3)
C32 H32 0.9500
C33 C34 1.386(4)
C33 H33 0.9500
C34 C35 1.380(3)
C34 C38 1.507(3)
C35 C36 1.382(3)
C35 H35 0.9500
C36 H36 0.9500
C38 H38A 0.9800
C38 H38B 0.9800
C38 H38C 0.9800
C38 H38D 0.9800
C38 H38E 0.9800
C38 H38F 0.9800
C41 C46 1.388(3)
C41 C42 1.389(3)
C42 C43 1.383(3)
C42 H42 0.9500
C43 C44 1.384(4)
C43 H43 0.9500
C44 C45 1.376(4)
C44 C48 1.517(4)
C45 C46 1.381(3)
C45 H45 0.9500
C46 H46 0.9500
C48 H48A 0.9800
C48 H48B 0.9800
C48 H48C 0.9800
C48 H48D 0.9800
C48 H48E 0.9800
C48 H48F 0.9800
C51 C56 1.391(3)
C51 C52 1.391(3)
C52 C53 1.387(3)
C52 H52 0.9500
C53 C54 1.378(4)
C53 H53 0.9500
C54 C55 1.386(4)
C54 C58 1.513(4)
C55 C56 1.387(3)
C55 H55 0.9500
C56 H56 0.9500
C58 H58A 0.9800
C58 H58B 0.9800
C58 H58C 0.9800
C58 H58D 0.9800
C58 H58E 0.9800
C58 H58F 0.9800
C61 C62 1.385(3)
C61 C66 1.393(3)
C62 C63 1.387(3)
C62 H62 0.9500
C63 C64 1.381(3)
C63 H63 0.9500
C64 C65 1.379(3)
C64 C68 1.507(3)
C65 C66 1.377(3)
C65 H65 0.9500
C66 H66 0.9500
C68 H68A 0.9800
C68 H68B 0.9800
C68 H68C 0.9800
C68 H68D 0.9800
C68 H68E 0.9800
C68 H68F 0.9800

loop_
_geom_torsion_atom_site_label_1
_geom_torsion_atom_site_label_2
_geom_torsion_atom_site_label_3
_geom_torsion_atom_site_label_4
_geom_torsion
C61 C1 C2 C21 174.2(2)
C11 C1 C2 C21 -10.4(3)
C61 C1 C2 C3 -8.0(3)
C11 C1 C2 C3 167.4(2)
C1 C2 C3 C4 -54.2(3)
C21 C2 C3 C4 123.8(2)
C1 C2 C3 C31 129.6(2)
C21 C2 C3 C31 -52.4(3)
C31 C3 C4 C51 169.1(2)
C2 C3 C4 C51 -6.9(3)
C31 C3 C4 C41 -12.0(3)
C2 C3 C4 C41 172.0(2)
C2 C1 C11 C16 -44.3(3)
C61 C1 C11 C16 131.6(2)
C2 C1 C11 C12 139.8(2)
C61 C1 C11 C12 -44.4(3)
C16 C11 C12 C13 -0.3(3)
C1 C11 C12 C13 175.8(2)
C11 C12 C13 C14 -0.1(4)
C12 C13 C14 C15 0.5(4)
C12 C13 C14 C18 -178.0(2)
C13 C14 C15 C16 -0.5(4)
C18 C14 C15 C16 178.0(3)
C12 C11 C16 C15 0.3(4)
C1 C11 C16 C15 -175.8(2)
C14 C15 C16 C11 0.1(4)
C1 C2 C21 C26 -43.2(3)
C3 C2 C21 C26 138.8(2)
C1 C2 C21 C22 134.2(2)
C3 C2 C21 C22 -43.8(3)
C26 C21 C22 C23 4.5(3)
C2 C21 C22 C23 -173.1(2)
C21 C22 C23 C24 -1.0(4)
C22 C23 C24 C25 -2.9(4)
C22 C23 C24 C28 176.3(2)
C23 C24 C25 C26 3.1(4)
C28 C24 C25 C26 -176.1(3)
C24 C25 C26 C21 0.6(4)
C22 C21 C26 C25 -4.3(3)
C2 C21 C26 C25 173.2(2)
C4 C3 C31 C36 127.8(2)
C2 C3 C31 C36 -55.8(3)
C4 C3 C31 C32 -54.9(3)
C2 C3 C31 C32 121.5(2)
C36 C31 C32 C33 -0.6(3)
C3 C31 C32 C33 -178.0(2)
C31 C32 C33 C34 -1.2(4)
C32 C33 C34 C35 1.0(4)
C32 C33 C34 C38 179.0(2)
C33 C34 C35 C36 0.9(3)
C38 C34 C35 C36 -177.1(2)
C34 C35 C36 C31 -2.7(3)
C32 C31 C36 C35 2.5(3)
C3 C31 C36 C35 179.9(2)
C3 C4 C41 C46 -50.1(3)
C51 C4 C41 C46 128.8(2)
C3 C4 C41 C42 131.7(2)
C51 C4 C41 C42 -49.3(3)
C46 C41 C42 C43 0.6(4)
C4 C41 C42 C43 178.8(2)
C41 C42 C43 C44 -0.7(4)
C42 C43 C44 C45 0.8(4)
C42 C43 C44 C48 -179.2(3)
C43 C44 C45 C46 -0.9(4)
C48 C44 C45 C46 179.2(3)
C44 C45 C46 C41 0.8(4)
C42 C41 C46 C45 -0.6(4)
C4 C41 C46 C45 -178.9(2)
C3 C4 C51 C56 -43.8(3)
C41 C4 C51 C56 137.3(2)
C3 C4 C51 C52 138.7(2)
C41 C4 C51 C52 -40.2(3)
C56 C51 C52 C53 -0.2(4)
C4 C51 C52 C53 177.5(2)
C51 C52 C53 C54 -0.3(4)
C52 C53 C54 C55 1.0(4)
C52 C53 C54 C58 -176.4(2)
C53 C54 C55 C56 -1.1(4)
C58 C54 C55 C56 176.2(2)
C54 C55 C56 C51 0.7(4)
C52 C51 C56 C55 0.0(3)
C4 C51 C56 C55 -177.6(2)
C2 C1 C61 C62 -56.0(3)
C11 C1 C61 C62 128.1(2)
C2 C1 C61 C66 126.4(2)
C11 C1 C61 C66 -49.4(3)
C66 C61 C62 C63 -0.3(3)
C1 C61 C62 C63 -177.9(2)
C61 C62 C63 C64 -0.8(4)
C62 C63 C64 C65 1.2(4)
C62 C63 C64 C68 -178.9(2)
C63 C64 C65 C66 -0.4(4)
C68 C64 C65 C66 179.7(2)
C64 C65 C66 C61 -0.8(4)
C62 C61 C66 C65 1.1(3)
C1 C61 C66 C65 178.8(2)
